data_1520566
loop_
_publ_author_name
'Han, Jie'
'Hou, Xisen'
'Ke, Chenfeng'
'Zhang, Huacheng'
'Strutt, Nathan L.'
'Stern, Charlotte L.'
'Stoddart, J. Fraser'

_publ_section_title
;
 Activation-Enabled Syntheses of Functionalized Pillar[5]arene
 Derivatives.
;
_journal_issue 13
_journal_name_full 'Organic letters'
_journal_page_first 3260
_journal_page_last 3263
_journal_paper_doi 10.1021/acs.orglett.5b01418
_journal_volume 17
_journal_year 2015
_chemical_formula_moiety 'C45 H41 F9 O16 S3, C6 H14'
_chemical_formula_sum 'C51 H55 F9 O16 S3'
_chemical_formula_weight 1191.13
_chemical_name_systematic
;
 ?
;
_space_group_crystal_system orthorhombic
_space_group_IT_number 61
_space_group_name_Hall '-P 2ac 2ab'
_space_group_name_H-M_alt 'P b c a'
_symmetry_space_group_name_Hall '-P 2ac 2ab'
_symmetry_space_group_name_H-M 'P b c a'
_atom_sites_solution_hydrogens geom
_atom_sites_solution_primary direct
_audit_creation_date 2014-06-24
_audit_creation_method
;
Olex2 1.2
(compiled 2014.06.23 svn.r2946 for OlexSys, GUI svn.r4855)
;
_audit_update_record
;
2015-02-24 deposited with the CCDC.
2015-06-01 downloaded from the CCDC.
;
_cell_angle_alpha 90
_cell_angle_beta 90
_cell_angle_gamma 90
_cell_formula_units_Z 8
_cell_length_a 20.6289(11)
_cell_length_b 22.2856(13)
_cell_length_c 24.1696(14)
_cell_measurement_reflns_used 9431
_cell_measurement_temperature 100(2)
_cell_measurement_theta_max 30.031
_cell_measurement_theta_min 2.333
_cell_volume 11111.4(11)
_computing_cell_refinement 'SAINT V7.23A (Bruker, 2005)'
_computing_data_collection 'APEX2 V2.1-4 (Bruker, 2007)'
_computing_data_reduction 'Bruker SAINT'
_computing_molecular_graphics 'Olex2 (Dolomanov et al., 2009)'
_computing_publication_material 'Olex2 (Dolomanov et al., 2009)'
_computing_structure_refinement 'ShelXL (Sheldrick, 2008)'
_computing_structure_solution 'ShelXT (Sheldrick, 2008)'
_diffrn_ambient_temperature 99.96
_diffrn_detector_area_resol_mean 8
_diffrn_measured_fraction_theta_full 1.000
_diffrn_measured_fraction_theta_max 0.979
_diffrn_measurement_device_type 'Bruker Kappa APEX CCD area detector'
_diffrn_measurement_method '\w and \f scans'
_diffrn_radiation_monochromator graphite
_diffrn_radiation_type MoK\a
_diffrn_radiation_wavelength 0.71073
_diffrn_reflns_av_R_equivalents 0.1109
_diffrn_reflns_av_unetI/netI 0.0611
_diffrn_reflns_laue_measured_fraction_full 1.000
_diffrn_reflns_laue_measured_fraction_max 0.979
_diffrn_reflns_limit_h_max 29
_diffrn_reflns_limit_h_min -29
_diffrn_reflns_limit_k_max 30
_diffrn_reflns_limit_k_min -30
_diffrn_reflns_limit_l_max 34
_diffrn_reflns_limit_l_min -34
_diffrn_reflns_number 173003
_diffrn_reflns_point_group_measured_fraction_full 1.000
_diffrn_reflns_point_group_measured_fraction_max 0.979
_diffrn_reflns_theta_full 25.242
_diffrn_reflns_theta_max 30.195
_diffrn_reflns_theta_min 1.587
_diffrn_source 'sealed tube'
_exptl_absorpt_coefficient_mu 0.230
_exptl_absorpt_correction_T_max 0.6487
_exptl_absorpt_correction_T_min 0.5661
_exptl_absorpt_correction_type multi-scan
_exptl_absorpt_process_details
;
SADABS-2012/1 (Bruker,2012) was used for absorption correction.
wR2(int) was 0.1488 before and 0.1252 after correction.
The Ratio of minimum to maximum transmission is 0.8727.
The \l/2 correction factor is 0.0015.
;
_exptl_crystal_colour colourless
_exptl_crystal_density_diffrn 1.424
_exptl_crystal_description plate
_exptl_crystal_F_000 4944
_exptl_crystal_recrystallization_method 'Re-crystallisation from solvent: hexane/DCM'
_exptl_crystal_size_max 0.728
_exptl_crystal_size_mid 0.665
_exptl_crystal_size_min 0.264
_refine_diff_density_max 0.930
_refine_diff_density_min -1.028
_refine_diff_density_rms 0.105
_refine_ls_extinction_method none
_refine_ls_goodness_of_fit_ref 1.093
_refine_ls_hydrogen_treatment constr
_refine_ls_matrix_type full
_refine_ls_number_parameters 866
_refine_ls_number_reflns 16142
_refine_ls_number_restraints 590
_refine_ls_restrained_S_all 1.138
_refine_ls_R_factor_all 0.1801
_refine_ls_R_factor_gt 0.1169
_refine_ls_shift/su_max 0.002
_refine_ls_shift/su_mean 0.000
_refine_ls_structure_factor_coef Fsqd
_refine_ls_weighting_details 'w=1/[\s^2^(Fo^2^)+(0.1464P)^2^+25.6452P] where P=(Fo^2^+2Fc^2^)/3'
_refine_ls_weighting_scheme calc
_refine_ls_wR_factor_gt 0.3006
_refine_ls_wR_factor_ref 0.3487
_reflns_Friedel_coverage 0.000
_reflns_number_gt 9539
_reflns_number_total 16142
_reflns_threshold_expression 'I > 2\s(I)'
_cod_data_source_file ol5b01418_si_002.cif
_cod_data_source_block n3606
_cod_depositor_comments 'Adding full bibliography for 1520561--1520566.cif.'
_cod_database_code 1520566
_shelxl_version_number 2013-4
_shelx_space_group_comment
;
The symmetry employed for this shelxl refinement is uniquely defined
by the following loop, which should always be used as a source of
symmetry information in preference to the above space-group names.
They are only intended as comments.
;
_shelx_estimated_absorpt_t_max 0.942
_shelx_estimated_absorpt_t_min 0.850
_olex2_refinement_description
;
1. Fixed Uiso
 At 1.2 times of:
  All C(H) groups, All C(H,H) groups
 At 1.5 times of:
  All C(H,H,H) groups
2. Restrained distances
 F4-C25 \\sim F5-C25 \\sim F6-C25 \\sim F4A-C25A \\sim F5A-C25A \\sim F6A-C25A
 with sigma of 0.02
 F5-F4 \\sim F6-F5 \\sim F4-F6 \\sim F5A-F4A \\sim F6A-F5A \\sim F4A-F6A
 with sigma of 0.02
 O7-O8 \\sim O8-O9 \\sim O7-O9 \\sim O7A-O8A \\sim O8A-O9A \\sim O7A-O9A
 with sigma of 0.02
 C47A-C46A \\sim C47-C46 \\sim C48A-C47A \\sim C48-C47 \\sim C49A-C48A \\sim
C49-C48 \\sim C50A-C49A ~
 C50-C49 \\sim C51A-C50A \\sim C51-C50
 with sigma of 0.02
 C46-C48 \\sim C47-C49 \\sim C51A-C49A \\sim C48A-C46A \\sim C47A-C49A \\sim
C48A-C50A \\sim C48-C50
 with sigma of 0.02
 S2A-C25A \\sim S2-C25
 with sigma of 0.02
 S2A-O7A \\sim S2A-O8A \\sim S2A-O9A \\sim S2-O8 \\sim S2-O7 \\sim S2-O9
 with sigma of 0.02
 O9-F4 \\sim O7-F5 \\sim O8-F6 \\sim O9A-F5A \\sim O7A-F4A \\sim O8A-F6A
 with sigma of 0.02
 C22-C21A \\sim C22-C21 \\sim C21A-C20A \\sim C21-C20 \\sim C20A-C19 \\sim
C20-C19 \\sim C24-C19 \\sim C24-
 C23 \\sim C23-C22
 with sigma of 0.01
3. Rigid bond restraints
 C47, C46, C48, C49, C50, C51, C48A, C47A, C49A, C46A, C50A, C51A
 with sigma for 1-2 distances of 0.01 and sigma for 1-3 distances of 0.01
 S2, F4, F5, F6, O7, O8, O9, C25, S2A, F4A, F5A, F6A, O7A, O8A, O9A, C25A
 with sigma for 1-2 distances of 0.01 and sigma for 1-3 distances of 0.01
 C21A, C21, C20, C20A
 with sigma for 1-2 distances of 0.01 and sigma for 1-3 distances of 0.01
4. Uiso/Uaniso restraints and constraints
C47 \\sim C46 \\sim C48 \\sim C49 \\sim C50 \\sim C51 \\sim C48A \\sim C47A
\\sim C49A \\sim C46A \\sim C50A \\sim C51A: within 1.7A with sigma of 0.01 and
sigma for terminal atoms of 0.02
S2 \\sim F4 \\sim F5 \\sim F6 \\sim O7 \\sim O8 \\sim O9 \\sim C25 \\sim S2A
\\sim F4A \\sim F5A \\sim F6A \\sim O7A \\sim O8A \\sim O9A \\sim C25A: within
1.7A with sigma of 0.01 and sigma for terminal atoms of 0.02
C20A \\sim C20 \\sim C21 \\sim C21A: within 2A with sigma of 0.01 and sigma for
terminal atoms of 0.02
5. Others
 Sof(C46A)=Sof(H46D)=Sof(H46E)=Sof(H46F)=Sof(C47A)=Sof(H47C)=Sof(H47D)=
 Sof(C48A)=Sof(H48C)=Sof(H48D)=Sof(C49A)=Sof(H49C)=Sof(H49D)=Sof(C50A)=
 Sof(H50C)=Sof(H50D)=Sof(C51A)=Sof(H51D)=Sof(H51E)=Sof(H51F)=1-FVAR(1)
 Sof(C46)=Sof(H46A)=Sof(H46B)=Sof(H46C)=Sof(C47)=Sof(H47A)=Sof(H47B)=Sof(C48)=
 Sof(H48A)=Sof(H48B)=Sof(C49)=Sof(H49A)=Sof(H49B)=Sof(C50)=Sof(H50A)=Sof(H50B)=
 Sof(C51)=Sof(H51A)=Sof(H51B)=Sof(H51C)=FVAR(1)
 Sof(S2A)=Sof(F4A)=Sof(F5A)=Sof(F6A)=Sof(O7A)=Sof(O8A)=Sof(O9A)=Sof(C25A)=
 Sof(C20A)=Sof(C21A)=Sof(H21A)=1-FVAR(2)
 Sof(S2)=Sof(F4)=Sof(F5)=Sof(F6)=Sof(O7)=Sof(O8)=Sof(O9)=Sof(C20)=Sof(C21)=
 Sof(H21)=Sof(C25)=FVAR(2)
6.a Secondary CH2 refined with riding coordinates:
 C9(H9A,H9B), C18(H18A,H18B), C27(H27A,H27B), C36(H36A,H36B), C45(H45A,H45B),
 C47(H47A,H47B), C48(H48A,H48B), C49(H49A,H49B), C50(H50A,H50B), C47A(H47C,
 H47D), C48A(H48C,H48D), C49A(H49C,H49D), C50A(H50C,H50D)
6.b Me refined with riding coordinates:
 C35(H35A,H35B,H35C), C51(H51A,H51B,H51C), C51A(H51D,H51E,H51F)
6.c Aromatic/amide H refined with riding coordinates:
 C3(H3), C6(H6), C12(H12), C15(H15), C21(H21), C24(H24), C30(H30), C33(H33),
 C39(H39), C42(H42), C21A(H21A)
6.d Idealised Me refined as rotating group:
 C8(H8A,H8B,H8C), C16(H16A,H16B,H16C), C17(H17A,H17B,H17C), C26(H26A,H26B,
 H26C), C34(H34A,H34B,H34C), C44(H44A,H44B,H44C), C46(H46A,H46B,H46C),
 C46A(H46D,H46E,H46F)
;
_olex2_submission_original_sample_id n3606
_olex2_submission_special_instructions 'No special instructions were received'

loop_
_space_group_symop_operation_xyz
'x, y, z'
'-x+1/2, -y, z+1/2'
'-x, y+1/2, -z+1/2'
'x+1/2, -y+1/2, -z'
'-x, -y, -z'
'x-1/2, y, -z-1/2'
'x, -y-1/2, z-1/2'
'-x-1/2, y-1/2, z'

loop_
_atom_site_label
_atom_site_type_symbol
_atom_site_fract_x
_atom_site_fract_y
_atom_site_fract_z
_atom_site_U_iso_or_equiv
_atom_site_adp_type
_atom_site_occupancy
_atom_site_site_symmetry_order
_atom_site_calc_flag
_atom_site_refinement_flags_posn
_atom_site_refinement_flags_adp
_atom_site_refinement_flags_occupancy
_atom_site_disorder_assembly
_atom_site_disorder_group
S1 S 0.75810(6) 0.40976(7) 0.61233(6) 0.0603(4) Uani 1 1 d . . . . .
S3 S 0.94397(6) 0.45748(6) 0.43605(5) 0.0494(3) Uani 1 1 d . . . . .
S2 S 0.48935(16) 0.47298(12) 0.31753(11) 0.0730(7) Uani 0.721(4) 1 d . U P A 1
S2A S 0.5172(3) 0.4793(3) 0.3343(2) 0.0652(14) Uani 0.279(4) 1 d . U P A 2
F1 F 0.7115(3) 0.51516(19) 0.6237(3) 0.1252(19) Uani 1 1 d . . . . .
F2 F 0.7376(4) 0.4913(2) 0.5402(3) 0.168(3) Uani 1 1 d . . . . .
F3 F 0.6519(2) 0.45453(19) 0.5751(3) 0.146(3) Uani 1 1 d . . . . .
F7 F 0.98967(16) 0.47478(16) 0.33813(11) 0.0653(8) Uani 1 1 d . . . . .
F8 F 1.05569(15) 0.49382(13) 0.40361(14) 0.0636(8) Uani 1 1 d . . . . .
F9 F 1.03410(13) 0.40230(13) 0.38119(14) 0.0599(8) Uani 1 1 d . . . . .
F4 F 0.5897(4) 0.5373(3) 0.3350(4) 0.169(3) Uani 0.721(4) 1 d . U P A 1
F5 F 0.5722(3) 0.5235(3) 0.2499(3) 0.1043(19) Uani 0.721(4) 1 d . U P A 1
F6 F 0.5164(5) 0.5824(4) 0.2907(5) 0.163(3) Uani 0.721(4) 1 d . U P A 1
F4A F 0.4571(8) 0.5527(5) 0.2679(6) 0.108(4) Uani 0.279(4) 1 d . U P A 2
F5A F 0.4309(10) 0.6006(9) 0.3373(9) 0.208(8) Uani 0.279(4) 1 d . U P A 2
F6A F 0.5273(9) 0.5883(5) 0.3231(7) 0.109(4) Uani 0.279(4) 1 d . U P A 2
O1 O 0.75451(16) 0.36778(16) 0.56103(15) 0.0558(9) Uani 1 1 d . . . . .
O2 O 0.7243(3) 0.3858(2) 0.65765(18) 0.0865(14) Uani 1 1 d . . . . .
O3 O 0.8214(2) 0.4310(3) 0.6171(3) 0.114(2) Uani 1 1 d . . . . .
O4 O 0.62889(13) 0.15068(14) 0.53784(13) 0.0427(7) Uani 1 1 d . . . . .
O5 O 0.52154(15) 0.36703(14) 0.52578(12) 0.0441(7) Uani 1 1 d . . . . .
O6 O 0.48015(14) 0.19422(13) 0.36595(12) 0.0400(6) Uani 1 1 d . . . . .
O10 O 0.6192(2) 0.23634(19) 0.20160(17) 0.0695(11) Uani 1 1 d . . . . .
O11 O 0.7367(2) 0.4438(2) 0.24058(19) 0.0833(14) Uani 1 1 d . . . . .
O12 O 0.86318(17) 0.22630(18) 0.26572(16) 0.0649(11) Uani 1 1 d . . . . .
O13 O 0.89515(14) 0.41337(14) 0.40723(12) 0.0418(7) Uani 1 1 d . . . . .
O14 O 0.9164(2) 0.51478(19) 0.4332(2) 0.0839(14) Uani 1 1 d . . . . .
O15 O 0.9700(2) 0.4324(2) 0.48552(14) 0.0759(13) Uani 1 1 d . . . . .
O16 O 0.85210(15) 0.17850(16) 0.46836(18) 0.0628(10) Uani 1 1 d . . . . .
O7 O 0.5354(3) 0.4226(2) 0.33113(18) 0.0576(12) Uani 0.721(4) 1 d . U P A 1
O8 O 0.4507(3) 0.4606(3) 0.2695(2) 0.0740(16) Uani 0.721(4) 1 d . U P A 1
O9 O 0.4557(4) 0.4924(4) 0.3657(3) 0.104(3) Uani 0.721(4) 1 d . U P A 1
O7A O 0.4947(6) 0.4287(4) 0.2936(4) 0.051(2) Uani 0.279(4) 1 d . U P A 2
O8A O 0.5814(6) 0.4672(6) 0.3521(6) 0.082(3) Uani 0.279(4) 1 d . U P A 2
O9A O 0.4685(8) 0.4798(8) 0.3784(6) 0.094(4) Uani 0.279(4) 1 d . U P A 2
C1 C 0.76148(17) 0.2608(2) 0.55323(16) 0.0386(9) Uani 1 1 d . . . . .
C2 C 0.72240(19) 0.3101(2) 0.56089(17) 0.0401(9) Uani 1 1 d . . . . .
C3 C 0.65579(19) 0.3081(2) 0.56280(16) 0.0372(9) Uani 1 1 d . . . . .
H3 H 0.6314 0.3437 0.5688 0.045 Uiso 1 1 calc R . . . .
C4 C 0.62452(17) 0.25323(19) 0.55585(14) 0.0324(8) Uani 1 1 d . . . . .
C5 C 0.66224(17) 0.20235(19) 0.54666(14) 0.0326(8) Uani 1 1 d . . . . .
C6 C 0.72990(18) 0.2060(2) 0.54647(16) 0.0381(9) Uani 1 1 d . . . . .
H6 H 0.7548 0.1705 0.5417 0.046 Uiso 1 1 calc R . . . .
C7 C 0.7111(4) 0.4711(3) 0.5870(4) 0.101(3) Uani 1 1 d . . . . .
C8 C 0.6653(2) 0.0977(2) 0.5299(2) 0.0554(12) Uani 1 1 d . . . . .
H8A H 0.6916 0.1016 0.4963 0.083 Uiso 1 1 calc GR . . . .
H8B H 0.6358 0.0635 0.5260 0.083 Uiso 1 1 calc GR . . . .
H8C H 0.6938 0.0913 0.5618 0.083 Uiso 1 1 calc GR . . . .
C9 C 0.55071(17) 0.2501(2) 0.55558(16) 0.0364(9) Uani 1 1 d . . . . .
H9A H 0.5366 0.2091 0.5657 0.044 Uiso 1 1 calc R . . . .
H9B H 0.5331 0.2783 0.5834 0.044 Uiso 1 1 calc R . . . .
C10 C 0.52450(15) 0.26601(17) 0.49904(15) 0.0298(7) Uani 1 1 d . . . . .
C11 C 0.51138(17) 0.32502(18) 0.48491(15) 0.0316(8) Uani 1 1 d . . . . .
C12 C 0.48935(16) 0.33960(18) 0.43226(16) 0.0318(8) Uani 1 1 d . . . . .
H12 H 0.4805 0.3803 0.4234 0.038 Uiso 1 1 calc R . . . .
C13 C 0.48008(16) 0.29556(17) 0.39258(15) 0.0296(7) Uani 1 1 d . . . . .
C14 C 0.49230(16) 0.23629(17) 0.40672(16) 0.0304(7) Uani 1 1 d . . . . .
C15 C 0.51401(15) 0.22152(17) 0.45938(15) 0.0296(7) Uani 1 1 d . . . . .
H15 H 0.5218 0.1807 0.4685 0.035 Uiso 1 1 calc R . . . .
C16 C 0.5131(3) 0.4282(2) 0.5105(2) 0.0584(13) Uani 1 1 d . . . . .
H16A H 0.5430 0.4382 0.4804 0.088 Uiso 1 1 calc GR . . . .
H16B H 0.5221 0.4539 0.5425 0.088 Uiso 1 1 calc GR . . . .
H16C H 0.4684 0.4346 0.4982 0.088 Uiso 1 1 calc GR . . . .
C17 C 0.4870(3) 0.1327(2) 0.3803(2) 0.0520(12) Uani 1 1 d . . . . .
H17A H 0.4757 0.1077 0.3483 0.078 Uiso 1 1 calc GR . . . .
H17B H 0.4581 0.1232 0.4112 0.078 Uiso 1 1 calc GR . . . .
H17C H 0.5320 0.1248 0.3911 0.078 Uiso 1 1 calc GR . . . .
C18 C 0.45760(18) 0.3125(2) 0.33516(17) 0.0373(9) Uani 1 1 d . . . . .
H18A H 0.4316 0.3498 0.3372 0.045 Uiso 1 1 calc R . . . .
H18B H 0.4294 0.2803 0.3204 0.045 Uiso 1 1 calc R . . . .
C19 C 0.51471(19) 0.32205(16) 0.29608(16) 0.0359(8) Uani 1 1 d . . . . .
C20 C 0.5494(3) 0.3750(3) 0.2931(3) 0.0428(14) Uani 0.721(4) 1 d . U P A 1
C21 C 0.6025(3) 0.3828(3) 0.2592(3) 0.0517(17) Uani 0.721(4) 1 d . U P A 1
H21 H 0.6253 0.4199 0.2595 0.062 Uiso 0.721(4) 1 calc R . P A 1
C22 C 0.6223(2) 0.3372(2) 0.22527(16) 0.0496(12) Uani 1 1 d . . . . .
C23 C 0.59291(19) 0.2821(2) 0.23185(16) 0.0432(10) Uani 1 1 d . . . . .
C24 C 0.53978(18) 0.27469(19) 0.26626(15) 0.0373(9) Uani 1 1 d . . . . .
H24 H 0.5202 0.2362 0.2694 0.045 Uiso 1 1 calc R . . . .
C26 C 0.5864(4) 0.1800(3) 0.2041(3) 0.083(2) Uani 1 1 d . . . . .
H26A H 0.6072 0.1517 0.1787 0.124 Uiso 1 1 calc GR . . . .
H26B H 0.5410 0.1855 0.1934 0.124 Uiso 1 1 calc GR . . . .
H26C H 0.5885 0.1643 0.2419 0.124 Uiso 1 1 calc GR . . . .
C27 C 0.6819(3) 0.3455(3) 0.18864(19) 0.0694(17) Uani 1 1 d . . . . .
H27A H 0.6816 0.3147 0.1591 0.083 Uiso 1 1 calc R . . . .
H27B H 0.6800 0.3854 0.1708 0.083 Uiso 1 1 calc R . . . .
C28 C 0.7436(2) 0.3403(3) 0.22137(17) 0.0535(13) Uani 1 1 d . . . . .
C29 C 0.7699(3) 0.3907(3) 0.2481(2) 0.0598(14) Uani 1 1 d . . . . .
C30 C 0.8252(3) 0.3842(3) 0.28015(19) 0.0555(13) Uani 1 1 d . . . . .
H30 H 0.8428 0.4185 0.2980 0.067 Uiso 1 1 calc R . . . .
C31 C 0.8559(2) 0.3291(2) 0.28707(17) 0.0492(12) Uani 1 1 d . . . . .
C32 C 0.8302(2) 0.2791(3) 0.25920(18) 0.0520(13) Uani 1 1 d . . . . .
C33 C 0.7747(2) 0.2859(3) 0.22647(17) 0.0542(14) Uani 1 1 d . . . . .
H33 H 0.7580 0.2521 0.2073 0.065 Uiso 1 1 calc R . . . .
C34 C 0.7611(4) 0.4955(3) 0.2609(4) 0.101(3) Uani 1 1 d . . . . .
H34A H 0.8058 0.5005 0.2479 0.151 Uiso 1 1 calc GR . . . .
H34B H 0.7607 0.4941 0.3014 0.151 Uiso 1 1 calc GR . . . .
H34C H 0.7347 0.5293 0.2481 0.151 Uiso 1 1 calc GR . . . .
C35 C 0.8424(3) 0.1772(3) 0.2323(3) 0.082(2) Uani 1 1 d . . . . .
H35A H 0.8467 0.1878 0.1932 0.123 Uiso 1 1 calc R . . . .
H35B H 0.7969 0.1680 0.2405 0.123 Uiso 1 1 calc R . . . .
H35C H 0.8692 0.1420 0.2403 0.123 Uiso 1 1 calc R . . . .
C36 C 0.9151(2) 0.3230(3) 0.32377(19) 0.0560(14) Uani 1 1 d . . . . .
H36A H 0.9432 0.2905 0.3093 0.067 Uiso 1 1 calc R . . . .
H36B H 0.9402 0.3609 0.3227 0.067 Uiso 1 1 calc R . . . .
C37 C 0.89673(16) 0.3091(2) 0.38306(18) 0.0412(10) Uani 1 1 d . . . . .
C38 C 0.88847(17) 0.3519(2) 0.42296(16) 0.0370(9) Uani 1 1 d . . . . .
C39 C 0.86900(16) 0.3388(2) 0.47669(16) 0.0360(9) Uani 1 1 d . . . . .
H39 H 0.8640 0.3702 0.5029 0.043 Uiso 1 1 calc R . . . .
C40 C 0.85704(16) 0.2805(2) 0.49179(18) 0.0403(9) Uani 1 1 d . . . . .
C41 C 0.86516(17) 0.2353(2) 0.4514(2) 0.0461(11) Uani 1 1 d . . . . .
C42 C 0.88473(17) 0.2505(2) 0.3983(2) 0.0486(12) Uani 1 1 d . . . . .
H42 H 0.8900 0.2195 0.3716 0.058 Uiso 1 1 calc R . . . .
C43 C 1.0095(2) 0.4572(2) 0.38648(19) 0.0426(9) Uani 1 1 d . . . . .
C44 C 0.8617(3) 0.1313(3) 0.4291(4) 0.083(2) Uani 1 1 d . . . . .
H44A H 0.8348 0.1388 0.3964 0.124 Uiso 1 1 calc GR . . . .
H44B H 0.8493 0.0929 0.4458 0.124 Uiso 1 1 calc GR . . . .
H44C H 0.9074 0.1300 0.4183 0.124 Uiso 1 1 calc GR . . . .
C45 C 0.83485(19) 0.2646(2) 0.5497(2) 0.0474(11) Uani 1 1 d . . . . .
H45A H 0.8506 0.2954 0.5760 0.057 Uiso 1 1 calc R . . . .
H45B H 0.8539 0.2256 0.5606 0.057 Uiso 1 1 calc R . . . .
C25 C 0.5445(6) 0.5312(4) 0.2946(5) 0.110(2) Uani 0.721(4) 1 d . U P A 1
C25A C 0.4730(9) 0.5535(8) 0.3225(8) 0.127(4) Uani 0.279(4) 1 d . U P A 2
C46 C 0.6919(12) 0.3929(6) 0.4084(9) 0.104(4) Uani 0.616(10) 1 d . U P B 1
H46A H 0.6868 0.4246 0.3806 0.156 Uiso 0.616(10) 1 calc GR . P B 1
H46B H 0.7320 0.3995 0.4292 0.156 Uiso 0.616(10) 1 calc GR . P B 1
H46C H 0.6549 0.3938 0.4338 0.156 Uiso 0.616(10) 1 calc GR . P B 1
C47 C 0.6946(8) 0.3377(5) 0.3824(6) 0.106(3) Uani 0.616(10) 1 d . U P B 1
H47A H 0.7394 0.3353 0.3679 0.128 Uiso 0.616(10) 1 calc R . P B 1
H47B H 0.6664 0.3425 0.3494 0.128 Uiso 0.616(10) 1 calc R . P B 1
C48 C 0.6812(7) 0.2788(5) 0.4014(5) 0.096(3) Uani 0.616(10) 1 d . U P B 1
H48A H 0.7064 0.2748 0.4361 0.115 Uiso 0.616(10) 1 calc R . P B 1
H48B H 0.6351 0.2798 0.4128 0.115 Uiso 0.616(10) 1 calc R . P B 1
C49 C 0.6887(11) 0.2239(6) 0.3745(8) 0.101(3) Uani 0.616(10) 1 d . U P B 1
H49A H 0.6576 0.2263 0.3434 0.122 Uiso 0.616(10) 1 calc R . P B 1
H49B H 0.7321 0.2271 0.3573 0.122 Uiso 0.616(10) 1 calc R . P B 1
C50 C 0.6853(8) 0.1642(6) 0.3908(6) 0.111(3) Uani 0.616(10) 1 d . U P B 1
H50A H 0.6450 0.1590 0.4124 0.134 Uiso 0.616(10) 1 calc R . P B 1
H50B H 0.7219 0.1566 0.4163 0.134 Uiso 0.616(10) 1 calc R . P B 1
C51 C 0.6865(6) 0.1186(7) 0.3497(6) 0.103(4) Uani 0.616(10) 1 d . U P B 1
H51A H 0.6621 0.0837 0.3627 0.155 Uiso 0.616(10) 1 calc R . P B 1
H51B H 0.7315 0.1069 0.3423 0.155 Uiso 0.616(10) 1 calc R . P B 1
H51C H 0.6668 0.1339 0.3156 0.155 Uiso 0.616(10) 1 calc R . P B 1
C46A C 0.7079(14) 0.4451(9) 0.4157(12) 0.127(6) Uani 0.384(10) 1 d . U P B 2
H46D H 0.6716 0.4734 0.4180 0.191 Uiso 0.384(10) 1 calc GR . P B 2
H46E H 0.7299 0.4499 0.3800 0.191 Uiso 0.384(10) 1 calc GR . P B 2
H46F H 0.7385 0.4530 0.4458 0.191 Uiso 0.384(10) 1 calc GR . P B 2
C47A C 0.6850(19) 0.3877(9) 0.4201(14) 0.100(4) Uani 0.384(10) 1 d . U P B 2
H47C H 0.6431 0.3902 0.4003 0.121 Uiso 0.384(10) 1 calc R . P B 2
H47D H 0.6731 0.3854 0.4598 0.121 Uiso 0.384(10) 1 calc R . P B 2
C48A C 0.7043(12) 0.3294(8) 0.4091(9) 0.101(3) Uani 0.384(10) 1 d . U P B 2
H48C H 0.7053 0.3100 0.4459 0.121 Uiso 0.384(10) 1 calc R . P B 2
H48D H 0.7502 0.3335 0.3978 0.121 Uiso 0.384(10) 1 calc R . P B 2
C49A C 0.6800(13) 0.2850(8) 0.3742(10) 0.104(3) Uani 0.384(10) 1 d . U P B 2
H49C H 0.6335 0.2839 0.3839 0.124 Uiso 0.384(10) 1 calc R . P B 2
H49D H 0.6817 0.3044 0.3373 0.124 Uiso 0.384(10) 1 calc R . P B 2
C50A C 0.6933(16) 0.2265(9) 0.3623(13) 0.101(3) Uani 0.384(10) 1 d . U P B 2
H50C H 0.7261 0.2160 0.3906 0.121 Uiso 0.384(10) 1 calc R . P B 2
H50D H 0.7179 0.2295 0.3272 0.121 Uiso 0.384(10) 1 calc R . P B 2
C51A C 0.6599(12) 0.1736(9) 0.3558(11) 0.115(4) Uani 0.384(10) 1 d . U P B 2
H51D H 0.6247 0.1794 0.3292 0.172 Uiso 0.384(10) 1 calc R . P B 2
H51E H 0.6419 0.1611 0.3915 0.172 Uiso 0.384(10) 1 calc R . P B 2
H51F H 0.6895 0.1425 0.3421 0.172 Uiso 0.384(10) 1 calc R . P B 2
C20A C 0.5324(8) 0.3774(5) 0.2755(6) 0.041(3) Uani 0.279(4) 1 d . U P A 2
C21A C 0.5860(7) 0.3860(6) 0.2423(6) 0.042(3) Uani 0.279(4) 1 d . U P A 2
H21A H 0.5980 0.4254 0.2312 0.051 Uiso 0.279(4) 1 calc R . P A 2

loop_
_atom_site_aniso_label
_atom_site_aniso_U_11
_atom_site_aniso_U_22
_atom_site_aniso_U_33
_atom_site_aniso_U_23
_atom_site_aniso_U_13
_atom_site_aniso_U_12
S1 0.0455(6) 0.0644(8) 0.0709(9) -0.0024(7) -0.0101(6) -0.0156(6)
S3 0.0641(7) 0.0518(7) 0.0323(5) -0.0091(5) 0.0117(5) -0.0087(5)
S2 0.0991(19) 0.0667(14) 0.0533(14) -0.0085(11) -0.0152(12) 0.0102(13)
S2A 0.096(3) 0.053(2) 0.047(3) -0.022(2) -0.036(2) 0.016(2)
F1 0.125(4) 0.066(3) 0.185(5) -0.042(3) -0.036(4) 0.001(2)
F2 0.285(9) 0.077(3) 0.141(5) 0.036(3) -0.063(6) -0.055(4)
F3 0.093(3) 0.069(3) 0.275(8) -0.047(4) -0.084(4) 0.022(2)
F7 0.076(2) 0.085(2) 0.0351(15) 0.0102(14) 0.0080(14) -0.0041(17)
F8 0.0688(19) 0.0537(17) 0.068(2) -0.0031(15) 0.0001(15) -0.0253(14)
F9 0.0392(14) 0.0519(16) 0.089(2) -0.0136(15) 0.0009(14) 0.0004(12)
F4 0.230(8) 0.085(4) 0.194(7) -0.005(5) -0.118(6) -0.053(5)
F5 0.121(5) 0.078(3) 0.113(4) 0.023(3) -0.027(3) -0.057(3)
F6 0.187(7) 0.096(5) 0.205(8) 0.038(6) -0.021(6) 0.012(5)
F4A 0.133(9) 0.047(6) 0.143(9) 0.009(6) -0.094(8) 0.024(6)
F5A 0.227(12) 0.159(14) 0.238(16) -0.027(13) -0.011(16) 0.084(12)
F6A 0.170(8) 0.028(5) 0.129(10) -0.026(6) -0.081(8) 0.018(5)
O1 0.0436(17) 0.057(2) 0.067(2) 0.0020(17) 0.0146(16) -0.0194(15)
O2 0.119(4) 0.084(3) 0.056(2) -0.009(2) -0.004(2) -0.037(3)
O3 0.053(2) 0.111(4) 0.178(6) -0.035(4) -0.017(3) -0.031(3)
O4 0.0333(14) 0.0521(18) 0.0428(16) 0.0005(14) -0.0001(12) -0.0076(12)
O5 0.0521(17) 0.0468(17) 0.0333(15) -0.0075(13) 0.0003(13) 0.0061(14)
O6 0.0440(15) 0.0365(15) 0.0397(15) -0.0022(12) -0.0084(12) -0.0044(12)
O10 0.074(2) 0.075(3) 0.059(2) -0.008(2) 0.025(2) 0.003(2)
O11 0.099(3) 0.078(3) 0.073(3) 0.023(2) -0.016(2) -0.027(3)
O12 0.0494(19) 0.079(3) 0.066(2) -0.039(2) 0.0184(17) -0.0149(18)
O13 0.0370(14) 0.0588(19) 0.0296(14) -0.0034(13) 0.0074(11) -0.0033(13)
O14 0.092(3) 0.058(2) 0.101(3) -0.028(2) 0.040(3) 0.007(2)
O15 0.105(3) 0.090(3) 0.0324(17) 0.0055(18) -0.0102(19) -0.052(3)
O16 0.0320(15) 0.058(2) 0.099(3) -0.002(2) -0.0073(17) 0.0003(15)
O7 0.085(3) 0.049(2) 0.038(2) -0.0033(19) -0.017(2) -0.003(2)
O8 0.083(4) 0.081(4) 0.058(3) -0.003(3) -0.016(3) 0.014(3)
O9 0.179(7) 0.082(5) 0.049(3) -0.011(3) -0.007(4) 0.062(4)
O7A 0.074(5) 0.043(4) 0.035(4) -0.003(4) -0.019(4) 0.009(4)
O8A 0.116(6) 0.058(7) 0.071(7) -0.020(6) -0.057(6) 0.007(6)
O9A 0.145(8) 0.074(8) 0.063(8) -0.017(6) -0.012(7) 0.059(8)
C1 0.0249(16) 0.061(3) 0.0293(19) 0.0124(18) -0.0065(14) -0.0081(17)
C2 0.0323(18) 0.054(2) 0.034(2) 0.0035(18) 0.0005(15) -0.0156(17)
C3 0.0318(18) 0.048(2) 0.0313(19) 0.0087(17) 0.0054(15) -0.0059(16)
C4 0.0259(15) 0.051(2) 0.0199(16) 0.0105(15) -0.0008(13) -0.0063(15)
C5 0.0261(15) 0.051(2) 0.0211(16) 0.0089(15) -0.0045(13) -0.0077(15)
C6 0.0279(16) 0.056(3) 0.0300(19) 0.0104(18) -0.0062(14) -0.0013(17)
C7 0.114(6) 0.049(4) 0.139(8) -0.015(4) -0.031(6) -0.013(4)
C8 0.049(3) 0.058(3) 0.058(3) -0.015(2) 0.000(2) -0.007(2)
C9 0.0273(16) 0.054(2) 0.0280(18) 0.0059(17) 0.0035(14) -0.0050(16)
C10 0.0173(13) 0.043(2) 0.0287(18) 0.0037(15) 0.0041(12) -0.0025(13)
C11 0.0269(16) 0.038(2) 0.0295(18) -0.0034(15) 0.0018(13) 0.0012(14)
C12 0.0230(15) 0.0365(19) 0.0358(19) 0.0009(16) 0.0014(14) 0.0032(14)
C13 0.0196(14) 0.0380(19) 0.0313(18) 0.0000(15) -0.0023(13) 0.0013(13)
C14 0.0210(14) 0.0363(19) 0.0338(19) 0.0004(15) -0.0007(13) -0.0030(13)
C15 0.0186(14) 0.0346(18) 0.0356(19) 0.0056(15) 0.0025(13) -0.0046(13)
C16 0.087(4) 0.041(2) 0.047(3) -0.012(2) -0.005(3) 0.010(2)
C17 0.067(3) 0.036(2) 0.054(3) -0.002(2) -0.010(2) 0.001(2)
C18 0.0301(17) 0.046(2) 0.036(2) 0.0015(17) -0.0087(15) 0.0028(16)
C19 0.0374(19) 0.042(2) 0.0280(18) 0.0033(16) -0.0079(15) -0.0014(16)
C20 0.057(4) 0.052(3) 0.019(3) -0.003(2) -0.012(2) -0.011(3)
C21 0.066(4) 0.069(4) 0.021(3) 0.003(3) -0.014(3) -0.029(3)
C22 0.048(2) 0.080(3) 0.0202(18) 0.004(2) -0.0054(16) -0.018(2)
C23 0.039(2) 0.061(3) 0.029(2) -0.0001(19) -0.0035(16) -0.0033(19)
C24 0.0355(19) 0.044(2) 0.032(2) 0.0012(17) -0.0076(15) -0.0029(16)
C26 0.111(5) 0.060(4) 0.077(4) -0.010(3) 0.042(4) 0.008(3)
C27 0.066(3) 0.119(5) 0.023(2) -0.003(3) 0.004(2) -0.032(3)
C28 0.053(3) 0.086(4) 0.0213(19) -0.006(2) 0.0112(18) -0.030(3)
C29 0.066(3) 0.081(4) 0.033(2) 0.002(2) 0.006(2) -0.029(3)
C30 0.057(3) 0.076(4) 0.034(2) -0.012(2) 0.012(2) -0.029(3)
C31 0.039(2) 0.079(3) 0.029(2) -0.019(2) 0.0158(17) -0.026(2)
C32 0.044(2) 0.078(3) 0.033(2) -0.024(2) 0.0230(18) -0.025(2)
C33 0.047(2) 0.089(4) 0.026(2) -0.025(2) 0.0176(18) -0.034(3)
C34 0.122(6) 0.050(4) 0.131(7) 0.033(4) -0.005(5) -0.019(4)
C35 0.082(4) 0.083(4) 0.081(4) -0.043(4) 0.024(3) -0.029(3)
C36 0.032(2) 0.094(4) 0.042(2) -0.033(3) 0.0185(18) -0.019(2)
C37 0.0155(14) 0.065(3) 0.043(2) -0.018(2) 0.0046(14) -0.0051(16)
C38 0.0201(15) 0.060(3) 0.0307(19) -0.0111(18) 0.0029(13) -0.0014(16)
C39 0.0208(15) 0.057(2) 0.0307(19) -0.0058(18) 0.0001(13) -0.0031(15)
C40 0.0151(14) 0.060(3) 0.046(2) -0.001(2) -0.0044(14) 0.0000(16)
C41 0.0166(15) 0.054(3) 0.068(3) -0.007(2) -0.0041(17) -0.0017(16)
C42 0.0178(15) 0.068(3) 0.060(3) -0.027(2) 0.0053(17) 0.0016(18)
C43 0.043(2) 0.043(2) 0.042(2) -0.0001(19) 0.0000(18) -0.0038(18)
C44 0.052(3) 0.057(3) 0.139(7) -0.020(4) -0.004(4) 0.004(3)
C45 0.0255(17) 0.067(3) 0.050(3) 0.010(2) -0.0130(17) -0.0066(18)
C25 0.161(6) 0.049(4) 0.119(5) -0.011(4) -0.043(4) -0.016(4)
C25A 0.170(8) 0.064(6) 0.148(8) 0.001(6) -0.054(7) 0.019(5)
C46 0.083(7) 0.130(7) 0.098(10) 0.025(7) -0.018(7) 0.000(7)
C47 0.105(5) 0.138(6) 0.075(6) 0.025(5) -0.005(5) -0.009(5)
C48 0.086(5) 0.137(5) 0.065(5) 0.025(5) 0.003(5) -0.006(5)
C49 0.082(5) 0.140(5) 0.082(7) 0.008(5) -0.007(5) -0.002(5)
C50 0.094(6) 0.148(6) 0.093(7) 0.004(5) -0.005(5) 0.006(6)
C51 0.077(7) 0.138(8) 0.096(8) -0.005(7) 0.015(6) 0.008(7)
C46A 0.113(12) 0.145(9) 0.123(13) 0.019(12) -0.003(11) -0.012(11)
C47A 0.095(7) 0.135(7) 0.071(8) 0.033(6) -0.006(7) 0.000(7)
C48A 0.096(6) 0.138(6) 0.069(6) 0.024(6) -0.018(6) -0.003(6)
C49A 0.095(5) 0.140(6) 0.076(6) 0.019(6) -0.013(6) -0.005(5)
C50A 0.084(5) 0.141(6) 0.078(7) 0.016(5) -0.007(6) -0.001(5)
C51A 0.098(9) 0.145(8) 0.101(9) 0.003(9) -0.029(8) -0.001(8)
C20A 0.055(6) 0.054(5) 0.014(6) -0.001(5) -0.016(4) -0.012(5)
C21A 0.059(6) 0.053(5) 0.015(6) 0.006(5) -0.016(5) -0.021(5)

loop_
_atom_type_symbol
_atom_type_description
_atom_type_scat_dispersion_real
_atom_type_scat_dispersion_imag
_atom_type_scat_source
C C 0.0033 0.0016 'International Tables Vol C Tables 4.2.6.8 and 6.1.1.4'
H H 0.0000 0.0000 'International Tables Vol C Tables 4.2.6.8 and 6.1.1.4'
F F 0.0171 0.0103 'International Tables Vol C Tables 4.2.6.8 and 6.1.1.4'
O O 0.0106 0.0060 'International Tables Vol C Tables 4.2.6.8 and 6.1.1.4'
S S 0.1246 0.1234 'International Tables Vol C Tables 4.2.6.8 and 6.1.1.4'

loop_
_geom_angle_atom_site_label_1
_geom_angle_atom_site_label_2
_geom_angle_atom_site_label_3
_geom_angle
O1 S1 C7 99.3(3)
O2 S1 O1 111.7(2)
O2 S1 C7 106.8(4)
O3 S1 O1 108.4(3)
O3 S1 O2 121.9(4)
O3 S1 C7 106.1(4)
O13 S3 C43 100.56(18)
O14 S3 O13 106.8(3)
O14 S3 O15 123.6(3)
O14 S3 C43 106.0(2)
O15 S3 O13 111.6(2)
O15 S3 C43 105.8(3)
O7 S2 C25 101.8(4)
O8 S2 O7 112.5(3)
O8 S2 C25 103.8(4)
O9 S2 O7 110.8(4)
O9 S2 O8 116.7(5)
O9 S2 C25 109.8(6)
O7A S2A C25A 113.0(7)
O8A S2A O7A 109.3(6)
O8A S2A O9A 114.8(9)
O8A S2A C25A 130.9(9)
O9A S2A O7A 105.0(9)
O9A S2A C25A 76.9(10)
C2 O1 S1 123.9(3)
C5 O4 C8 117.4(3)
C11 O5 C16 116.5(3)
C14 O6 C17 117.6(3)
C23 O10 C26 116.5(4)
C34 O11 C29 119.9(6)
C32 O12 C35 116.5(5)
C38 O13 S3 123.0(3)
C41 O16 C44 117.2(5)
C20 O7 S2 122.6(4)
C20A O7A S2A 126.8(9)
C2 C1 C6 116.3(3)
C2 C1 C45 123.1(4)
C6 C1 C45 120.6(4)
C1 C2 O1 116.3(3)
C3 C2 O1 119.1(4)
C3 C2 C1 124.3(4)
C2 C3 H3 120.4
C2 C3 C4 119.1(4)
C4 C3 H3 120.4
C3 C4 C9 120.2(4)
C5 C4 C3 118.4(3)
C5 C4 C9 121.3(4)
O4 C5 C4 115.6(3)
O4 C5 C6 123.7(4)
C4 C5 C6 120.7(4)
C1 C6 C5 121.1(4)
C1 C6 H6 119.4
C5 C6 H6 119.4
F1 C7 S1 109.6(6)
F1 C7 F2 108.4(7)
F2 C7 S1 109.0(7)
F3 C7 S1 111.5(5)
F3 C7 F1 111.4(8)
F3 C7 F2 106.8(8)
O4 C8 H8A 109.5
O4 C8 H8B 109.5
O4 C8 H8C 109.5
H8A C8 H8B 109.5
H8A C8 H8C 109.5
H8B C8 H8C 109.5
C4 C9 H9A 109.5
C4 C9 H9B 109.5
H9A C9 H9B 108.1
C10 C9 C4 110.5(3)
C10 C9 H9A 109.5
C10 C9 H9B 109.5
C11 C10 C9 121.0(4)
C11 C10 C15 118.3(3)
C15 C10 C9 120.6(4)
O5 C11 C10 116.0(3)
O5 C11 C12 123.2(4)
C10 C11 C12 120.8(3)
C11 C12 H12 119.6
C13 C12 C11 120.9(4)
C13 C12 H12 119.6
C12 C13 C14 118.6(3)
C12 C13 C18 120.1(3)
C14 C13 C18 121.3(3)
O6 C14 C13 115.9(3)
O6 C14 C15 123.4(3)
C13 C14 C15 120.7(3)
C10 C15 H15 119.6
C14 C15 C10 120.7(3)
C14 C15 H15 119.6
O5 C16 H16A 109.5
O5 C16 H16B 109.5
O5 C16 H16C 109.5
H16A C16 H16B 109.5
H16A C16 H16C 109.5
H16B C16 H16C 109.5
O6 C17 H17A 109.5
O6 C17 H17B 109.5
O6 C17 H17C 109.5
H17A C17 H17B 109.5
H17A C17 H17C 109.5
H17B C17 H17C 109.5
C13 C18 H18A 109.3
C13 C18 H18B 109.3
C13 C18 C19 111.5(3)
H18A C18 H18B 108.0
C19 C18 H18A 109.3
C19 C18 H18B 109.3
C20 C19 C18 123.5(4)
C24 C19 C18 120.4(3)
C24 C19 C20 115.6(4)
C24 C19 C20A 113.4(8)
C20A C19 C18 123.5(8)
C19 C20 O7 119.6(5)
C21 C20 O7 116.5(5)
C21 C20 C19 123.4(6)
C20 C21 H21 120.0
C22 C21 C20 119.9(6)
C22 C21 H21 120.0
C21 C22 C23 117.4(5)
C21 C22 C27 119.9(5)
C23 C22 C27 121.9(5)
C23 C22 C21A 115.3(8)
C21A C22 C27 121.0(8)
O10 C23 C22 115.4(4)
O10 C23 C24 123.1(4)
C22 C23 C24 121.5(4)
C19 C24 C23 121.3(4)
C19 C24 H24 119.3
C23 C24 H24 119.3
O10 C26 H26A 109.5
O10 C26 H26B 109.5
O10 C26 H26C 109.5
H26A C26 H26B 109.5
H26A C26 H26C 109.5
H26B C26 H26C 109.5
C22 C27 H27A 109.3
C22 C27 H27B 109.3
H27A C27 H27B 108.0
C28 C27 C22 111.6(4)
C28 C27 H27A 109.3
C28 C27 H27B 109.3
C29 C28 C27 120.5(6)
C33 C28 C27 120.6(5)
C33 C28 C29 118.8(5)
O11 C29 C28 115.7(5)
O11 C29 C30 124.8(5)
C30 C29 C28 119.5(6)
C29 C30 H30 118.9
C29 C30 C31 122.2(5)
C31 C30 H30 118.9
C30 C31 C32 118.1(5)
C30 C31 C36 121.0(4)
C32 C31 C36 120.9(5)
O12 C32 C31 116.1(5)
O12 C32 C33 124.4(4)
C33 C32 C31 119.6(5)
C28 C33 C32 121.8(4)
C28 C33 H33 119.1
C32 C33 H33 119.1
O11 C34 H34A 109.5
O11 C34 H34B 109.5
O11 C34 H34C 109.5
H34A C34 H34B 109.5
H34A C34 H34C 109.5
H34B C34 H34C 109.5
O12 C35 H35A 109.5
O12 C35 H35B 109.5
O12 C35 H35C 109.5
H35A C35 H35B 109.5
H35A C35 H35C 109.5
H35B C35 H35C 109.5
C31 C36 H36A 109.3
C31 C36 H36B 109.3
H36A C36 H36B 107.9
C37 C36 C31 111.7(3)
C37 C36 H36A 109.3
C37 C36 H36B 109.3
C38 C37 C36 123.7(5)
C38 C37 C42 116.8(4)
C42 C37 C36 119.4(4)
C37 C38 O13 118.0(4)
C37 C38 C39 123.2(4)
C39 C38 O13 118.6(4)
C38 C39 H39 120.0
C40 C39 C38 120.0(4)
C40 C39 H39 120.0
C39 C40 C41 118.0(4)
C39 C40 C45 121.4(4)
C41 C40 C45 120.6(4)
O16 C41 C40 115.6(4)
O16 C41 C42 124.4(5)
C42 C41 C40 120.0(4)
C37 C42 C41 122.0(4)
C37 C42 H42 119.0
C41 C42 H42 119.0
F7 C43 S3 111.1(3)
F7 C43 F8 108.8(4)
F7 C43 F9 108.1(4)
F8 C43 S3 109.2(3)
F8 C43 F9 108.9(4)
F9 C43 S3 110.6(3)
O16 C44 H44A 109.5
O16 C44 H44B 109.5
O16 C44 H44C 109.5
H44A C44 H44B 109.5
H44A C44 H44C 109.5
H44B C44 H44C 109.5
C1 C45 H45A 109.3
C1 C45 H45B 109.3
C40 C45 C1 111.5(3)
C40 C45 H45A 109.3
C40 C45 H45B 109.3
H45A C45 H45B 108.0
F4 C25 S2 106.4(8)
F5 C25 S2 117.3(7)
F5 C25 F4 109.0(10)
F5 C25 F6 105.5(10)
F6 C25 S2 112.1(9)
F6 C25 F4 106.0(8)
F4A C25A S2A 104.4(10)
F4A C25A F5A 96.1(12)
F4A C25A F6A 102.4(14)
F5A C25A S2A 154.5(17)
F6A C25A S2A 95.7(10)
F6A C25A F5A 94.5(12)
H46A C46 H46B 109.5
H46A C46 H46C 109.5
H46B C46 H46C 109.5
C47 C46 H46A 109.5
C47 C46 H46B 109.5
C47 C46 H46C 109.5
C46 C47 H47A 104.3
C46 C47 H47B 104.3
C46 C47 C48 131.9(14)
H47A C47 H47B 105.6
C48 C47 H47A 104.3
C48 C47 H47B 104.3
C47 C48 H48A 104.9
C47 C48 H48B 104.8
H48A C48 H48B 105.8
C49 C48 C47 129.7(13)
C49 C48 H48A 104.8
C49 C48 H48B 104.8
C48 C49 H49A 103.5
C48 C49 H49B 103.5
H49A C49 H49B 105.3
C50 C49 C48 134.7(15)
C50 C49 H49A 103.5
C50 C49 H49B 103.5
C49 C50 H50A 107.6
C49 C50 H50B 107.6
C49 C50 C51 119.1(14)
H50A C50 H50B 107.0
C51 C50 H50A 107.6
C51 C50 H50B 107.6
C50 C51 H51A 109.5
C50 C51 H51B 109.5
C50 C51 H51C 109.5
H51A C51 H51B 109.5
H51A C51 H51C 109.5
H51B C51 H51C 109.5
H46D C46A H46E 109.5
H46D C46A H46F 109.5
H46E C46A H46F 109.5
C47A C46A H46D 109.5
C47A C46A H46E 109.5
C47A C46A H46F 109.5
C46A C47A H47C 102.1
C46A C47A H47D 102.1
C46A C47A C48A 140(3)
H47C C47A H47D 104.8
C48A C47A H47C 102.1
C48A C47A H47D 102.1
C47A C48A H48C 104.0
C47A C48A H48D 104.0
C47A C48A C49A 133(2)
H48C C48A H48D 105.5
C49A C48A H48C 104.0
C49A C48A H48D 104.0
C48A C49A H49C 102.8
C48A C49A H49D 102.8
H49C C49A H49D 105.0
C50A C49A C48A 137(2)
C50A C49A H49C 102.8
C50A C49A H49D 102.8
C49A C50A H50C 102.6
C49A C50A H50D 102.6
C49A C50A C51A 138(3)
H50C C50A H50D 105.0
C51A C50A H50C 102.6
C51A C50A H50D 102.6
C50A C51A H51D 109.5
C50A C51A H51E 109.5
C50A C51A H51F 109.5
H51D C51A H51E 109.5
H51D C51A H51F 109.5
H51E C51A H51F 109.5
C19 C20A O7A 117.0(11)
C19 C20A C21A 123.0(14)
C21A C20A O7A 119.8(9)
C22 C21A H21A 120.0
C20A C21A C22 119.9(14)
C20A C21A H21A 120.0

loop_
_geom_bond_atom_site_label_1
_geom_bond_atom_site_label_2
_geom_bond_distance
S1 O1 1.555(4)
S1 O2 1.403(5)
S1 O3 1.393(4)
S1 C7 1.785(9)
S3 O13 1.570(3)
S3 O14 1.400(4)
S3 O15 1.425(4)
S3 C43 1.807(5)
S2 O7 1.507(5)
S2 O8 1.434(6)
S2 O9 1.423(7)
S2 C25 1.812(12)
S2A O7A 1.565(9)
S2A O8A 1.419(10)
S2A O9A 1.465(12)
S2A C25A 1.909(16)
F1 C7 1.323(9)
F2 C7 1.335(12)
F3 C7 1.307(9)
F7 C43 1.299(5)
F8 C43 1.321(5)
F9 C43 1.330(5)
F4 C25 1.357(10)
F5 C25 1.235(11)
F6 C25 1.284(10)
F4A C25A 1.361(15)
F5A C25A 1.408(14)
F6A C25A 1.362(16)
O1 C2 1.445(5)
O4 C5 1.358(5)
O4 C8 1.413(6)
O5 C11 1.377(5)
O5 C16 1.423(6)
O6 C14 1.383(5)
O6 C17 1.421(5)
O10 C23 1.367(6)
O10 C26 1.427(8)
O11 C29 1.380(8)
O11 C34 1.348(9)
O12 C32 1.369(7)
O12 C35 1.426(6)
O13 C38 1.428(6)
O16 C41 1.358(6)
O16 C44 1.429(7)
O7 C20 1.433(8)
O7A C20A 1.448(19)
C1 C2 1.377(7)
C1 C6 1.393(6)
C1 C45 1.518(5)
C2 C3 1.376(5)
C3 H3 0.9500
C3 C4 1.393(6)
C4 C5 1.393(6)
C4 C9 1.524(5)
C5 C6 1.398(5)
C6 H6 0.9500
C8 H8A 0.9800
C8 H8B 0.9800
C8 H8C 0.9800
C9 H9A 0.9900
C9 H9B 0.9900
C9 C10 1.512(5)
C10 C11 1.385(5)
C10 C15 1.396(5)
C11 C12 1.390(5)
C12 H12 0.9500
C12 C13 1.386(5)
C13 C14 1.387(5)
C13 C18 1.511(5)
C14 C15 1.389(5)
C15 H15 0.9500
C16 H16A 0.9800
C16 H16B 0.9800
C16 H16C 0.9800
C17 H17A 0.9800
C17 H17B 0.9800
C17 H17C 0.9800
C18 H18A 0.9900
C18 H18B 0.9900
C18 C19 1.525(6)
C19 C20 1.381(5)
C19 C24 1.379(5)
C19 C20A 1.380(7)
C20 C21 1.379(6)
C21 H21 0.9500
C21 C22 1.369(6)
C22 C23 1.380(5)
C22 C27 1.525(7)
C22 C21A 1.383(7)
C23 C24 1.386(5)
C24 H24 0.9500
C26 H26A 0.9800
C26 H26B 0.9800
C26 H26C 0.9800
C27 H27A 0.9900
C27 H27B 0.9900
C27 C28 1.503(8)
C28 C29 1.405(7)
C28 C33 1.376(8)
C29 C30 1.387(8)
C30 H30 0.9500
C30 C31 1.392(8)
C31 C32 1.405(6)
C31 C36 1.516(7)
C32 C33 1.401(7)
C33 H33 0.9500
C34 H34A 0.9800
C34 H34B 0.9800
C34 H34C 0.9800
C35 H35A 0.9800
C35 H35B 0.9800
C35 H35C 0.9800
C36 H36A 0.9900
C36 H36B 0.9900
C36 C37 1.514(6)
C37 C38 1.368(6)
C37 C42 1.380(7)
C38 C39 1.391(6)
C39 H39 0.9500
C39 C40 1.372(6)
C40 C41 1.413(6)
C40 C45 1.515(6)
C41 C42 1.387(7)
C42 H42 0.9500
C44 H44A 0.9800
C44 H44B 0.9800
C44 H44C 0.9800
C45 H45A 0.9900
C45 H45B 0.9900
C46 H46A 0.9800
C46 H46B 0.9800
C46 H46C 0.9800
C46 C47 1.382(12)
C47 H47A 0.9900
C47 H47B 0.9900
C47 C48 1.419(11)
C48 H48A 0.9900
C48 H48B 0.9900
C48 C49 1.394(11)
C49 H49A 0.9900
C49 H49B 0.9900
C49 C50 1.390(12)
C50 H50A 0.9900
C50 H50B 0.9900
C50 C51 1.420(12)
C51 H51A 0.9800
C51 H51B 0.9800
C51 H51C 0.9800
C46A H46D 0.9800
C46A H46E 0.9800
C46A H46F 0.9800
C46A C47A 1.367(15)
C47A H47C 0.9900
C47A H47D 0.9900
C47A C48A 1.385(14)
C48A H48C 0.9900
C48A H48D 0.9900
C48A C49A 1.393(13)
C49A H49C 0.9900
C49A H49D 0.9900
C49A C50A 1.363(13)
C50A H50C 0.9900
C50A H50D 0.9900
C50A C51A 1.375(14)
C51A H51D 0.9800
C51A H51E 0.9800
C51A H51F 0.9800
C20A C21A 1.380(7)
C21A H21A 0.9500

loop_
_geom_torsion_atom_site_label_1
_geom_torsion_atom_site_label_2
_geom_torsion_atom_site_label_3
_geom_torsion_atom_site_label_4
_geom_torsion
S1 O1 C2 C1 -114.9(4)
S1 O1 C2 C3 71.4(5)
S3 O13 C38 C37 -124.0(3)
S3 O13 C38 C39 61.0(4)
S2 O7 C20 C19 -94.3(7)
S2 O7 C20 C21 92.7(7)
S2A O7A C20A C19 108.4(13)
S2A O7A C20A C21A -67.1(18)
O1 S1 C7 F1 -175.6(6)
O1 S1 C7 F2 -57.1(5)
O1 S1 C7 F3 60.6(8)
O1 C2 C3 C4 172.2(3)
O2 S1 O1 C2 -2.2(5)
O2 S1 C7 F1 68.2(7)
O2 S1 C7 F2 -173.3(5)
O2 S1 C7 F3 -55.5(8)
O3 S1 O1 C2 134.9(4)
O3 S1 C7 F1 -63.3(8)
O3 S1 C7 F2 55.3(6)
O3 S1 C7 F3 173.0(7)
O4 C5 C6 C1 177.0(3)
O5 C11 C12 C13 179.8(3)
O6 C14 C15 C10 -179.1(3)
O10 C23 C24 C19 -180.0(4)
O11 C29 C30 C31 178.7(4)
O12 C32 C33 C28 -179.9(4)
O13 S3 C43 F7 58.6(4)
O13 S3 C43 F8 178.6(3)
O13 S3 C43 F9 -61.6(3)
O13 C38 C39 C40 174.7(3)
O14 S3 O13 C38 -149.4(3)
O14 S3 C43 F7 -52.4(4)
O14 S3 C43 F8 67.6(4)
O14 S3 C43 F9 -172.5(3)
O15 S3 O13 C38 -11.7(4)
O15 S3 C43 F7 174.8(3)
O15 S3 C43 F8 -65.2(4)
O15 S3 C43 F9 54.7(4)
O16 C41 C42 C37 179.3(4)
O7 S2 C25 F4 -52.3(8)
O7 S2 C25 F5 69.9(8)
O7 S2 C25 F6 -167.7(8)
O7 C20 C21 C22 174.3(6)
O8 S2 O7 C20 13.8(7)
O8 S2 C25 F4 -169.4(7)
O8 S2 C25 F5 -47.1(9)
O8 S2 C25 F6 75.2(8)
O9 S2 O7 C20 146.5(6)
O9 S2 C25 F4 65.1(8)
O9 S2 C25 F5 -172.6(8)
O9 S2 C25 F6 -50.3(9)
O7A C20A C21A C22 179.5(12)
O8A S2A O7A C20A -0.9(14)
O9A S2A O7A C20A -124.5(12)
C1 C2 C3 C4 -1.0(6)
C2 C1 C6 C5 1.0(6)
C2 C1 C45 C40 -83.7(5)
C2 C3 C4 C5 -0.6(5)
C2 C3 C4 C9 -177.7(4)
C3 C4 C5 O4 -177.3(3)
C3 C4 C5 C6 2.3(5)
C3 C4 C9 C10 82.4(4)
C4 C5 C6 C1 -2.6(6)
C4 C9 C10 C11 -88.0(4)
C4 C9 C10 C15 90.8(4)
C5 C4 C9 C10 -94.6(4)
C6 C1 C2 O1 -172.6(3)
C6 C1 C2 C3 0.8(6)
C6 C1 C45 C40 93.7(5)
C7 S1 O1 C2 -114.6(5)
C8 O4 C5 C4 -178.2(4)
C8 O4 C5 C6 2.2(6)
C9 C4 C5 O4 -0.3(5)
C9 C4 C5 C6 179.4(3)
C9 C10 C11 O5 -2.2(5)
C9 C10 C11 C12 177.8(3)
C9 C10 C15 C14 -177.5(3)
C10 C11 C12 C13 -0.1(5)
C11 C10 C15 C14 1.4(5)
C11 C12 C13 C14 1.0(5)
C11 C12 C13 C18 -178.6(3)
C12 C13 C14 O6 178.0(3)
C12 C13 C14 C15 -0.7(5)
C12 C13 C18 C19 92.8(4)
C13 C14 C15 C10 -0.5(5)
C13 C18 C19 C20 -82.6(6)
C13 C18 C19 C24 89.2(4)
C13 C18 C19 C20A -110.4(9)
C14 C13 C18 C19 -86.8(4)
C15 C10 C11 O5 179.0(3)
C15 C10 C11 C12 -1.0(5)
C16 O5 C11 C10 175.3(4)
C16 O5 C11 C12 -4.7(6)
C17 O6 C14 C13 -175.0(4)
C17 O6 C14 C15 3.6(5)
C18 C13 C14 O6 -2.5(5)
C18 C13 C14 C15 178.9(3)
C18 C19 C20 O7 5.1(8)
C18 C19 C20 C21 177.5(5)
C18 C19 C24 C23 -178.0(4)
C18 C19 C20A O7A 1.4(16)
C18 C19 C20A C21A 176.8(11)
C19 C20 C21 C22 1.6(10)
C19 C20A C21A C22 4(2)
C20 C19 C24 C23 -5.6(6)
C20 C19 C20A O7A -96(2)
C20 C19 C20A C21A 79(2)
C20 C21 C22 C23 -8.3(9)
C20 C21 C22 C27 -178.8(6)
C20 C21 C22 C21A 82(2)
C21 C22 C23 O10 -172.9(5)
C21 C22 C23 C24 8.2(7)
C21 C22 C27 C28 76.4(7)
C21 C22 C21A C20A -86(2)
C22 C23 C24 C19 -1.1(6)
C22 C27 C28 C29 -86.7(6)
C22 C27 C28 C33 92.1(6)
C23 C22 C27 C28 -93.6(6)
C23 C22 C21A C20A 15.2(17)
C24 C19 C20 O7 -167.0(5)
C24 C19 C20 C21 5.4(9)
C24 C19 C20A O7A 163.1(9)
C24 C19 C20A C21A -21.6(17)
C26 O10 C23 C22 -174.9(5)
C26 O10 C23 C24 4.0(7)
C27 C22 C23 O10 -2.6(6)
C27 C22 C23 C24 178.4(4)
C27 C22 C21A C20A -179.9(11)
C27 C28 C29 O11 -2.0(6)
C27 C28 C29 C30 177.0(4)
C27 C28 C33 C32 -176.4(4)
C28 C29 C30 C31 -0.2(7)
C29 C28 C33 C32 2.5(6)
C29 C30 C31 C32 1.7(6)
C29 C30 C31 C36 -178.1(4)
C30 C31 C32 O12 177.9(4)
C30 C31 C32 C33 -1.0(6)
C30 C31 C36 C37 89.3(6)
C31 C32 C33 C28 -1.0(6)
C31 C36 C37 C38 -93.3(5)
C31 C36 C37 C42 83.9(5)
C32 C31 C36 C37 -90.5(5)
C33 C28 C29 O11 179.2(4)
C33 C28 C29 C30 -1.8(7)
C34 O11 C29 C28 -174.6(6)
C34 O11 C29 C30 6.5(9)
C35 O12 C32 C31 -172.5(4)
C35 O12 C32 C33 6.4(6)
C36 C31 C32 O12 -2.3(6)
C36 C31 C32 C33 178.7(4)
C36 C37 C38 O13 2.5(5)
C36 C37 C38 C39 177.3(4)
C36 C37 C42 C41 -177.3(4)
C37 C38 C39 C40 -0.1(5)
C38 C37 C42 C41 0.1(6)
C38 C39 C40 C41 0.0(5)
C38 C39 C40 C45 -179.1(3)
C39 C40 C41 O16 -179.4(3)
C39 C40 C41 C42 0.1(5)
C39 C40 C45 C1 94.1(5)
C40 C41 C42 C37 -0.1(6)
C41 C40 C45 C1 -85.0(5)
C42 C37 C38 O13 -174.8(3)
C42 C37 C38 C39 0.0(5)
C43 S3 O13 C38 100.2(3)
C44 O16 C41 C40 -178.1(4)
C44 O16 C41 C42 2.4(6)
C45 C1 C2 O1 4.9(6)
C45 C1 C2 C3 178.2(4)
C45 C1 C6 C5 -176.5(4)
C45 C40 C41 O16 -0.3(5)
C45 C40 C41 C42 179.2(3)
C25 S2 O7 C20 -96.8(6)
C25A S2A O7A C20A 153.5(12)
C46 C47 C48 C49 -175(2)
C47 C48 C49 C50 170(2)
C48 C49 C50 C51 171(2)
C46A C47A C48A C49A -118(5)
C47A C48A C49A C50A -176(3)
C48A C49A C50A C51A 133(4)
C20A C19 C20 O7 103(2)
C20A C19 C20 C21 -85(2)
C20A C19 C24 C23 19.8(9)
C21A C22 C23 O10 162.1(8)
C21A C22 C23 C24 -16.9(9)
C21A C22 C27 C28 102.5(10)
